data_2202310
loop_
_publ_author_name
'Shiu, Kom-Bei'
'Liao, Fen-Ling'
'Wang, Sue-Lein'

_publ_section_title <i>syn</i>-Tetracarbonyldi-\m-phenylthiolato-bis[(triphenylphosphine)ruthenium(I)]
_journal_issue 12
_journal_name_full 'Acta Crystallographica Section E'
_journal_page_first m1187
_journal_page_last m1188
_journal_paper_doi 10.1107/S1600536803026874
_journal_volume 59
_journal_year 2003
_chemical_formula_iupac '[Ru2 (C6 H5 S)2 (C18 H15 P)2 (C O)4]'
_chemical_formula_moiety 'C52 H40 O4 P2 Ru2 S2'
_chemical_formula_sum 'C52 H40 O4 P2 Ru2 S2'
_chemical_formula_weight 1057.04
_space_group_IT_number 62
_symmetry_cell_setting orthorhombic
_symmetry_space_group_name_Hall '-P 2ac 2n'
_symmetry_space_group_name_H-M 'P n m a'
_atom_sites_solution_hydrogens difmap
_atom_sites_solution_primary direct
_atom_sites_solution_secondary difmap
_cell_angle_alpha 90.00
_cell_angle_beta 90.00
_cell_angle_gamma 90.00
_cell_formula_units_Z 4
_cell_length_a 17.2502(9)
_cell_length_b 24.4253(13)
_cell_length_c 11.3154(6)
_cell_measurement_reflns_used 3928
_cell_measurement_temperature 294(2)
_cell_measurement_theta_max 25
_cell_measurement_theta_min 2.5
_cell_volume 4767.6(4)
_computing_cell_refinement SMART
_computing_data_collection 'SMART (Bruker, 1997)'
_computing_data_reduction 'SAINT (Bruker, 1997)'
_computing_molecular_graphics 'SHELXTL (Bruker, 1998)'
_computing_publication_material SHELXTL
_computing_structure_refinement 'SHELXL97 (Sheldrick, 1997)'
_computing_structure_solution 'SHELXS97 (Sheldrick, 1990)'
_diffrn_ambient_temperature 294(2)
_diffrn_measurement_device_type 'Siemens SMART CCD area-detector'
_diffrn_measurement_method '\f and \w'
_diffrn_radiation_monochromator graphite
_diffrn_radiation_source 'fine-focus sealed tube'
_diffrn_radiation_type MoK\a
_diffrn_radiation_wavelength 0.71073
_diffrn_reflns_av_R_equivalents 0.1059
_diffrn_reflns_av_sigmaI/netI 0.1206
_diffrn_reflns_limit_h_max 22
_diffrn_reflns_limit_h_min -22
_diffrn_reflns_limit_k_max 32
_diffrn_reflns_limit_k_min -18
_diffrn_reflns_limit_l_max 14
_diffrn_reflns_limit_l_min -15
_diffrn_reflns_number 29562
_diffrn_reflns_theta_max 28.28
_diffrn_reflns_theta_min 1.67
_exptl_absorpt_coefficient_mu 0.832
_exptl_absorpt_correction_T_max 0.92157
_exptl_absorpt_correction_T_min 0.81837
_exptl_absorpt_correction_type empirical
_exptl_absorpt_process_details '(SADABS; Sheldrick, 1995)'
_exptl_crystal_colour Yellow
_exptl_crystal_density_diffrn 1.473
_exptl_crystal_description Columnar
_exptl_crystal_F_000 2136
_exptl_crystal_size_max 0.30
_exptl_crystal_size_mid 0.11
_exptl_crystal_size_min 0.10
_refine_diff_density_max 0.81
_refine_diff_density_min -0.49
_refine_ls_extinction_method none
_refine_ls_goodness_of_fit_ref 0.875
_refine_ls_hydrogen_treatment noref
_refine_ls_matrix_type full
_refine_ls_number_parameters 295
_refine_ls_number_reflns 5947
_refine_ls_number_restraints 0
_refine_ls_restrained_S_all 0.875
_refine_ls_R_factor_all 0.1340
_refine_ls_R_factor_gt 0.0493
_refine_ls_shift/su_max 0.002
_refine_ls_shift/su_mean 0.000
_refine_ls_structure_factor_coef Fsqd
_refine_ls_weighting_details 'calc w = 1/[\s^2^(Fo^2^)+(0.0208P)^2^] where P = (Fo^2^+2Fc^2^)/3'
_refine_ls_weighting_scheme calc
_refine_ls_wR_factor_gt 0.0573
_refine_ls_wR_factor_ref 0.0694
_reflns_number_gt 3016
_reflns_number_total 5947
_reflns_threshold_expression I>2\s(I)
_cod_data_source_file br6125.cif
_cod_data_source_block I
_cod_depositor_comments
;
The following automatic conversions were performed:
'_symmetry_cell_setting' value 'Orthorhombic' changed to 'orthorhombic'
according to '/home/saulius/struct/CIF-dictionaries/cif_core.dic'
dictionary named 'cif_core.dic' version 2.4.1 from 2010-06-29.

Automatic conversion script
Id: cif_fix_enum 1527 2010-12-29 10:47:43Z saulius 

The following automatic conversions were performed:

'_symmetry_cell_setting' value 'Orthorhombic' changed to
'orthorhombic' according to
/home/saulius/struct/CIF-dictionaries/cif_core.dic dictionary named
'cif_core.dic' version 2.4.1 from 2010-06-29.

Automatic conversion script
Id: cif_fix_values 1715 2011-07-08 13:25:40Z adriana 
;
_cod_database_code 2202310
_cod_database_fobs_code 2202310

loop_
_symmetry_equiv_pos_as_xyz
'x, y, z'
'-x+1/2, -y, z+1/2'
'-x, y+1/2, -z'
'x+1/2, -y+1/2, -z+1/2'
'-x, -y, -z'
'x-1/2, y, -z-1/2'
'x, -y-1/2, z'
'-x-1/2, y-1/2, z-1/2'

loop_
_atom_site_label
_atom_site_fract_x
_atom_site_fract_y
_atom_site_fract_z
_atom_site_U_iso_or_equiv
_atom_site_adp_type
_atom_site_calc_flag
_atom_site_refinement_flags
_atom_site_occupancy
_atom_site_disorder_assembly
_atom_site_disorder_group
_atom_site_type_symbol
Ru1 -0.316846(15) 0.695121(12) 0.04656(2) 0.03455(9) Uani d . 1 . . Ru
S1 -0.35959(8) 0.7500 -0.12174(12) 0.0419(4) Uani d S 1 . . S
S2 -0.42677(7) 0.7500 0.10965(12) 0.0377(4) Uani d S 1 . . S
P1 -0.38476(5) 0.61117(4) 0.02761(8) 0.0384(3) Uani d . 1 . . P
O1 -0.24155(17) 0.67167(14) 0.2810(3) 0.0820(11) Uani d . 1 . . O
O2 -0.16459(14) 0.66757(13) -0.0676(3) 0.0739(10) Uani d . 1 . . O
C1 -0.2727(2) 0.68002(16) 0.1935(3) 0.0475(11) Uani d . 1 . . C
C2 -0.2230(2) 0.67722(15) -0.0243(3) 0.0450(11) Uani d . 1 . . C
C3 -0.2954(3) 0.7500 -0.2451(4) 0.0430(15) Uani d S 1 . . C
C4 -0.2732(2) 0.70168(18) -0.2973(3) 0.0612(12) Uani d . 1 . . C
C5 -0.2290(3) 0.7021(2) -0.3992(4) 0.0801(15) Uani d . 1 . . C
C6 -0.2065(4) 0.7500 -0.4504(6) 0.080(2) Uani d S 1 . . C
C7 -0.4544(3) 0.7500 0.2619(5) 0.0403(14) Uani d S 1 . . C
C8 -0.4027(3) 0.7500 0.3561(5) 0.0498(16) Uani d S 1 . . C
C9 -0.4320(4) 0.7500 0.4695(5) 0.0659(18) Uani d S 1 . . C
C10 -0.5098(4) 0.7500 0.4894(5) 0.076(2) Uani d S 1 . . C
C11 -0.5604(4) 0.7500 0.3974(6) 0.074(2) Uani d S 1 . . C
C12 -0.5334(3) 0.7500 0.2829(5) 0.0571(17) Uani d S 1 . . C
C13 -0.4585(2) 0.60147(15) 0.1424(3) 0.0430(10) Uani d . 1 . . C
C14 -0.4376(3) 0.60887(18) 0.2608(4) 0.0656(13) Uani d . 1 . . C
C15 -0.4929(3) 0.6045(2) 0.3487(4) 0.0858(17) Uani d . 1 . . C
C16 -0.5681(3) 0.5930(2) 0.3210(5) 0.0874(19) Uani d . 1 . . C
C17 -0.5897(3) 0.5850(2) 0.2069(5) 0.0775(16) Uani d . 1 . . C
C18 -0.5354(3) 0.58923(17) 0.1169(4) 0.0595(12) Uani d . 1 . . C
C19 -0.3264(2) 0.54890(14) 0.0354(3) 0.0419(9) Uani d . 1 . . C
C20 -0.3438(2) 0.50575(19) 0.1090(4) 0.0654(13) Uani d . 1 . . C
C21 -0.2969(3) 0.4599(2) 0.1132(4) 0.0880(17) Uani d . 1 . . C
C22 -0.2318(3) 0.4565(2) 0.0453(6) 0.0896(17) Uani d . 1 . . C
C23 -0.2146(3) 0.4978(2) -0.0309(5) 0.0876(17) Uani d . 1 . . C
C24 -0.2606(2) 0.54396(17) -0.0347(4) 0.0664(12) Uani d . 1 . . C
C25 -0.4398(2) 0.60354(16) -0.1095(3) 0.0393(10) Uani d . 1 . . C
C26 -0.4323(2) 0.56001(17) -0.1848(4) 0.0553(12) Uani d . 1 . . C
C27 -0.4758(3) 0.5573(2) -0.2881(4) 0.0734(15) Uani d . 1 . . C
C28 -0.5274(3) 0.5979(2) -0.3135(4) 0.0708(15) Uani d . 1 . . C
C29 -0.5352(2) 0.64217(19) -0.2398(4) 0.0604(13) Uani d . 1 . . C
C30 -0.4921(2) 0.64511(16) -0.1380(4) 0.0513(11) Uani d . 1 . . C
H4A -0.2893 0.6681 -0.2655 0.080 Uiso d . 1 . . H
H5A -0.2129 0.6714 -0.4315 0.080 Uiso d . 1 . . H
H6A -0.1781 0.7500 -0.5227 0.080 Uiso d S 1 . . H
H8A -0.3474 0.7500 0.3436 0.080 Uiso d S 1 . . H
H9A -0.3964 0.7500 0.5288 0.080 Uiso d S 1 . . H
H10A -0.5277 0.7500 0.5594 0.080 Uiso d S 1 . . H
H11A -0.6174 0.7500 0.4166 0.080 Uiso d S 1 . . H
H12A -0.5738 0.7500 0.2201 0.080 Uiso d S 1 . . H
H14A -0.3881 0.6174 0.2773 0.080 Uiso d . 1 . . H
H15A -0.4730 0.6042 0.4259 0.080 Uiso d . 1 . . H
H16A -0.6072 0.5883 0.3794 0.080 Uiso d . 1 . . H
H17A -0.6409 0.5809 0.1824 0.080 Uiso d . 1 . . H
H18A -0.5533 0.5849 0.0413 0.080 Uiso d . 1 . . H
H20A -0.3868 0.5087 0.1598 0.080 Uiso d . 1 . . H
H21A -0.3108 0.4332 0.1670 0.080 Uiso d . 1 . . H
H22A -0.2067 0.4259 0.0532 0.080 Uiso d . 1 . . H
H23A -0.1713 0.4963 -0.0756 0.080 Uiso d . 1 . . H
H24A -0.2504 0.5715 -0.0870 0.080 Uiso d . 1 . . H
H26A -0.3984 0.5332 -0.1712 0.080 Uiso d . 1 . . H
H27A -0.4688 0.5272 -0.3375 0.080 Uiso d . 1 . . H
H28A -0.5545 0.5927 -0.3802 0.080 Uiso d . 1 . . H
H29A -0.5717 0.6704 -0.2585 0.080 Uiso d . 1 . . H
H30A -0.4965 0.6742 -0.0802 0.080 Uiso d . 1 . . H

loop_
_atom_site_aniso_label
_atom_site_aniso_U_11
_atom_site_aniso_U_22
_atom_site_aniso_U_33
_atom_site_aniso_U_12
_atom_site_aniso_U_13
_atom_site_aniso_U_23
Ru1 0.03451(14) 0.03508(16) 0.03406(15) 0.00207(18) 0.00108(16) 0.00056(18)
S1 0.0477(8) 0.0426(9) 0.0355(8) 0.000 -0.0027(7) 0.000
S2 0.0325(7) 0.0413(9) 0.0394(8) 0.000 0.0023(6) 0.000
P1 0.0410(5) 0.0355(6) 0.0388(6) 0.0024(5) 0.0003(5) 0.0022(5)
O1 0.075(2) 0.117(3) 0.054(2) 0.032(2) -0.0196(17) 0.000(2)
O2 0.0415(17) 0.104(3) 0.076(2) 0.0071(17) 0.0150(15) -0.0112(19)
C1 0.043(2) 0.053(3) 0.046(3) 0.009(2) 0.001(2) -0.006(2)
C2 0.042(2) 0.051(3) 0.042(3) 0.001(2) -0.007(2) 0.001(2)
C3 0.060(4) 0.036(4) 0.034(3) 0.000 0.001(3) 0.000
C4 0.092(3) 0.048(3) 0.044(3) 0.006(3) 0.007(2) 0.002(2)
C5 0.123(4) 0.070(4) 0.047(3) 0.028(4) 0.020(3) -0.006(3)
C6 0.102(6) 0.088(6) 0.050(4) 0.000 0.025(4) 0.000
C7 0.042(3) 0.033(3) 0.046(4) 0.000 0.008(3) 0.000
C8 0.039(3) 0.056(4) 0.054(4) 0.000 0.012(3) 0.000
C9 0.066(4) 0.083(5) 0.049(4) 0.000 0.001(4) 0.000
C10 0.089(5) 0.092(6) 0.047(4) 0.000 0.028(4) 0.000
C11 0.064(4) 0.086(6) 0.072(5) 0.000 0.037(4) 0.000
C12 0.038(3) 0.072(5) 0.062(4) 0.000 0.008(3) 0.000
C13 0.048(3) 0.033(3) 0.048(3) 0.003(2) 0.009(2) 0.001(2)
C14 0.080(3) 0.063(3) 0.054(3) -0.017(3) 0.014(3) 0.005(3)
C15 0.130(5) 0.074(4) 0.053(3) -0.028(4) 0.034(4) 0.000(3)
C16 0.100(4) 0.060(4) 0.102(5) -0.003(4) 0.066(4) 0.003(3)
C17 0.058(3) 0.079(4) 0.095(4) 0.004(3) 0.026(3) 0.008(3)
C18 0.059(3) 0.059(3) 0.061(3) 0.007(3) 0.015(2) 0.008(2)
C19 0.043(2) 0.037(2) 0.046(2) 0.003(2) -0.004(2) 0.002(2)
C20 0.075(3) 0.050(3) 0.071(3) 0.018(3) 0.010(2) 0.010(3)
C21 0.111(5) 0.062(4) 0.091(4) 0.026(4) 0.005(3) 0.024(3)
C22 0.079(4) 0.055(4) 0.135(5) 0.031(3) -0.015(4) 0.011(4)
C23 0.062(3) 0.058(3) 0.143(5) 0.013(3) 0.023(3) -0.006(4)
C24 0.061(3) 0.047(3) 0.091(3) 0.008(3) 0.014(3) 0.007(3)
C25 0.039(2) 0.038(3) 0.042(2) -0.004(2) 0.0001(19) 0.004(2)
C26 0.061(3) 0.053(3) 0.052(3) 0.012(3) -0.010(2) -0.006(2)
C27 0.081(3) 0.079(4) 0.060(3) 0.006(3) -0.013(3) -0.026(3)
C28 0.066(3) 0.098(4) 0.048(3) 0.002(3) -0.020(3) -0.005(3)
C29 0.057(3) 0.060(3) 0.065(3) 0.002(3) -0.022(3) 0.007(3)
C30 0.053(3) 0.047(3) 0.054(3) -0.003(2) -0.011(2) -0.001(2)

loop_
_atom_type_symbol
_atom_type_description
_atom_type_scat_dispersion_real
_atom_type_scat_dispersion_imag
_atom_type_scat_source
C C 0.0033 0.0016 'International Tables Vol C Tables 4.2.6.8 and 6.1.1.4'
H H 0.0000 0.0000 'International Tables Vol C Tables 4.2.6.8 and 6.1.1.4'
O O 0.0106 0.0060 'International Tables Vol C Tables 4.2.6.8 and 6.1.1.4'
P P 0.1023 0.0942 'International Tables Vol C Tables 4.2.6.8 and 6.1.1.4'
S S 0.1246 0.1234 'International Tables Vol C Tables 4.2.6.8 and 6.1.1.4'
Ru Ru -1.2594 0.8363 'International Tables Vol C Tables 4.2.6.8 and 6.1.1.4'

loop_
_geom_angle_atom_site_label_1
_geom_angle_atom_site_label_2
_geom_angle_atom_site_label_3
_geom_angle_site_symmetry_1
_geom_angle_site_symmetry_3
_geom_angle
_geom_angle_publ_flag
C2 Ru1 C1 . . 88.99(16) yes
C2 Ru1 P1 . . 100.83(12) ?
C1 Ru1 P1 . . 96.40(12) ?
C2 Ru1 S2 . . 159.45(12) ?
C1 Ru1 S2 . . 99.55(12) ?
P1 Ru1 S2 . . 96.78(3) ?
C2 Ru1 S1 . . 93.20(12) ?
C1 Ru1 S1 . . 157.89(12) ?
P1 Ru1 S1 . . 104.76(3) ?
S2 Ru1 S1 . . 71.98(4) yes
C2 Ru1 Ru1 . 7_575 103.60(12) ?
C1 Ru1 Ru1 . 7_575 101.40(12) ?
P1 Ru1 Ru1 . 7_575 149.85(2) yes
S2 Ru1 Ru1 . 7_575 56.513(17) yes
S1 Ru1 Ru1 . 7_575 56.720(18) yes
C3 S1 Ru1 . 7_575 115.02(14) ?
C3 S1 Ru1 . . 115.02(14) ?
Ru1 S1 Ru1 7_575 . 66.56(4) ?
C7 S2 Ru1 . 7_575 119.44(14) ?
C7 S2 Ru1 . . 119.44(14) ?
Ru1 S2 Ru1 7_575 . 66.97(3) ?
C19 P1 C25 . . 104.01(17) ?
C19 P1 C13 . . 103.92(17) ?
C25 P1 C13 . . 103.17(18) ?
C19 P1 Ru1 . . 116.33(12) ?
C25 P1 Ru1 . . 114.92(12) ?
C13 P1 Ru1 . . 112.99(13) ?
O1 C1 Ru1 . . 176.0(4) yes
O2 C2 Ru1 . . 178.2(4) yes
C4 C3 C4 . 7_575 118.4(5) ?
C4 C3 S1 . . 120.6(3) ?
C4 C3 S1 7_575 . 120.6(3) ?
C3 C4 C5 . . 120.4(4) ?
C3 C4 H4A . . 120.3 ?
C5 C4 H4A . . 119.3 ?
C6 C5 C4 . . 121.2(5) ?
C6 C5 H5A . . 117.7 ?
C4 C5 H5A . . 121.1 ?
C5 C6 C5 . 7_575 118.4(6) ?
C5 C6 H6A . . 120.8 ?
C5 C6 H6A 7_575 . 120.8 ?
C12 C7 C8 . . 120.1(5) ?
C12 C7 S2 . . 115.4(4) ?
C8 C7 S2 . . 124.6(4) ?
C9 C8 C7 . . 118.5(5) ?
C9 C8 H8A . . 119.9 ?
C7 C8 H8A . . 121.5 ?
C10 C9 C8 . . 121.0(6) ?
C10 C9 H9A . . 122.9 ?
C8 C9 H9A . . 116.0 ?
C11 C10 C9 . . 120.5(6) ?
C11 C10 H10A . . 118.6 ?
C9 C10 H10A . . 120.9 ?
C10 C11 C12 . . 120.2(5) ?
C10 C11 H11A . . 117.5 ?
C12 C11 H11A . . 122.3 ?
C11 C12 C7 . . 119.7(6) ?
C11 C12 H12A . . 115.8 ?
C7 C12 H12A . . 124.5 ?
C18 C13 C14 . . 118.2(4) ?
C18 C13 P1 . . 122.9(3) ?
C14 C13 P1 . . 118.9(3) ?
C15 C14 C13 . . 120.1(4) ?
C15 C14 H14A . . 121.6 ?
C13 C14 H14A . . 118.3 ?
C16 C15 C14 . . 120.5(5) ?
C16 C15 H15A . . 124.1 ?
C14 C15 H15A . . 114.7 ?
C17 C16 C15 . . 120.5(5) ?
C17 C16 H16A . . 116.8 ?
C15 C16 H16A . . 122.6 ?
C16 C17 C18 . . 120.2(5) ?
C16 C17 H17A . . 123.9 ?
C18 C17 H17A . . 115.5 ?
C17 C18 C13 . . 120.5(4) ?
C17 C18 H18A . . 116.7 ?
C13 C18 H18A . . 122.8 ?
C20 C19 C24 . . 117.2(4) ?
C20 C19 P1 . . 123.2(3) ?
C24 C19 P1 . . 119.7(3) ?
C19 C20 C21 . . 121.0(4) ?
C19 C20 H20A . . 118.8 ?
C21 C20 H20A . . 120.2 ?
C22 C21 C20 . . 120.8(5) ?
C22 C21 H21A . . 122.9 ?
C20 C21 H21A . . 116.3 ?
C23 C22 C21 . . 119.4(5) ?
C23 C22 H22A . . 126.6 ?
C21 C22 H22A . . 113.9 ?
C22 C23 C24 . . 120.1(5) ?
C22 C23 H23A . . 120.4 ?
C24 C23 H23A . . 119.4 ?
C23 C24 C19 . . 121.5(4) ?
C23 C24 H24A . . 120.7 ?
C19 C24 H24A . . 117.7 ?
C26 C25 C30 . . 118.9(4) ?
C26 C25 P1 . . 123.9(3) ?
C30 C25 P1 . . 117.2(3) ?
C25 C26 C27 . . 120.6(4) ?
C25 C26 H26A . . 121.6 ?
C27 C26 H26A . . 117.7 ?
C28 C27 C26 . . 119.6(4) ?
C28 C27 H27A . . 122.2 ?
C26 C27 H27A . . 118.2 ?
C27 C28 C29 . . 120.6(4) ?
C27 C28 H28A . . 114.4 ?
C29 C28 H28A . . 125.0 ?
C28 C29 C30 . . 119.9(4) ?
C28 C29 H29A . . 119.8 ?
C30 C29 H29A . . 120.2 ?
C29 C30 C25 . . 120.3(4) ?
C29 C30 H30A . . 124.2 ?
C25 C30 H30A . . 115.4 ?

loop_
_geom_bond_atom_site_label_1
_geom_bond_atom_site_label_2
_geom_bond_site_symmetry_2
_geom_bond_distance
_geom_bond_publ_flag
Ru1 C2 . 1.858(4) yes
Ru1 C1 . 1.866(4) yes
Ru1 P1 . 2.3713(10) yes
Ru1 S2 . 2.4294(11) yes
Ru1 S1 . 2.4428(11) yes
Ru1 Ru1 7_575 2.6809(6) yes
S1 C3 . 1.782(5) yes
S1 Ru1 7_575 2.4428(11) ?
S2 C7 . 1.788(5) yes
S2 Ru1 7_575 2.4294(11) ?
P1 C19 . 1.826(4) ?
P1 C25 . 1.829(4) ?
P1 C13 . 1.834(4) ?
O1 C1 . 1.145(4) yes
O2 C2 . 1.145(4) yes
C3 C4 . 1.374(4) ?
C3 C4 7_575 1.374(4) ?
C4 C5 . 1.383(5) ?
C4 H4A . 0.9374 ?
C5 C6 . 1.363(5) ?
C5 H5A . 0.8782 ?
C6 C5 7_575 1.363(5) ?
C6 H6A . 0.9531 ?
C7 C12 . 1.382(6) ?
C7 C8 . 1.390(6) ?
C8 C9 . 1.380(7) ?
C8 H8A . 0.9639 ?
C9 C10 . 1.360(8) ?
C9 H9A . 0.9095 ?
C10 C11 . 1.360(8) ?
C10 H10A . 0.8505 ?
C11 C12 . 1.376(7) ?
C11 H11A . 1.0067 ?
C12 H12A . 0.9957 ?
C13 C18 . 1.389(5) ?
C13 C14 . 1.399(5) ?
C14 C15 . 1.382(5) ?
C14 H14A . 0.9000 ?
C15 C16 . 1.364(6) ?
C15 H15A . 0.9393 ?
C16 C17 . 1.358(6) ?
C16 H16A . 0.9501 ?
C17 C18 . 1.387(5) ?
C17 H17A . 0.9310 ?
C18 H18A . 0.9158 ?
C19 C20 . 1.376(5) ?
C19 C24 . 1.390(5) ?
C20 C21 . 1.383(6) ?
C20 H20A . 0.9414 ?
C21 C22 . 1.364(6) ?
C21 H21A . 0.9238 ?
C22 C23 . 1.360(6) ?
C22 H22A . 0.8666 ?
C23 C24 . 1.380(6) ?
C23 H23A . 0.9033 ?
C24 H24A . 0.9133 ?
C25 C26 . 1.368(5) ?
C25 C30 . 1.396(5) ?
C26 C27 . 1.390(5) ?
C26 H26A . 0.8911 ?
C27 C28 . 1.364(6) ?
C27 H27A . 0.9324 ?
C28 C29 . 1.371(6) ?
C28 H28A . 0.8977 ?
C29 C30 . 1.373(5) ?
C29 H29A . 0.9584 ?
C30 H30A . 0.9678 ?
